data_7154417
loop_
_publ_author_name
'Li, Jun-Hua'
'Du, Da-Ming'

_publ_section_title
;
 Enantioselective synthesis of chiral heterocycles containing both chroman
 and pyrazolone derivatives catalysed by a chiral squaramide.
;
_journal_issue 20
_journal_name_full 'Organic &amp; biomolecular chemistry'
_journal_page_first 5636
_journal_page_last 5645
_journal_paper_doi 10.1039/c4ob02653e
_journal_volume 13
_journal_year 2015
_chemical_formula_sum 'C21 H17 Br2 N3 O5'
_chemical_formula_weight 551.20
_chemical_name_systematic
; 
 ? 
;
_space_group_IT_number 2
_symmetry_cell_setting triclinic
_symmetry_space_group_name_Hall '-P 1'
_symmetry_space_group_name_H-M 'P -1'
_atom_sites_solution_hydrogens geom
_atom_sites_solution_primary direct
_atom_sites_solution_secondary difmap
_audit_creation_method SHELXL-97
_audit_update_record
;
2014-12-22 deposited with the CCDC.
2015-04-09 downloaded from the CCDC.
;
_cell_angle_alpha 72.1(2)
_cell_angle_beta 84.9(2)
_cell_angle_gamma 69.76(17)
_cell_formula_units_Z 2
_cell_length_a 9.958(2)
_cell_length_b 10.5456(8)
_cell_length_c 11.151(4)
_cell_measurement_reflns_used 1419
_cell_measurement_temperature 153(2)
_cell_measurement_theta_max 31.502
_cell_measurement_theta_min 2.764
_cell_volume 1045.3(17)
_computing_cell_refinement 'CrystalClear (Rigaku Inc., 2008)'
_computing_data_collection 'CrystalClear (Rigaku Inc., 2008)'
_computing_data_reduction 'CrystalClear (Rigaku Inc., 2008)'
_computing_structure_refinement 'SHELXL-97 (Sheldrick, 1997)'
_computing_structure_solution 'SHELXS-97 (Sheldrick, 1990)'
_diffrn_ambient_temperature 153(2)
_diffrn_detector_area_resol_mean 28.5714
_diffrn_measured_fraction_theta_full 0.983
_diffrn_measured_fraction_theta_max 0.983
_diffrn_measurement_device_type AFC10/Saturn724+
_diffrn_measurement_method 'phi and omega scans'
_diffrn_radiation_monochromator graphite
_diffrn_radiation_source 'Rotating Anode'
_diffrn_radiation_type MoK\a
_diffrn_radiation_wavelength 0.71073
_diffrn_reflns_av_R_equivalents 0.0352
_diffrn_reflns_av_sigmaI/netI 0.0584
_diffrn_reflns_limit_h_max 14
_diffrn_reflns_limit_h_min -14
_diffrn_reflns_limit_k_max 14
_diffrn_reflns_limit_k_min -15
_diffrn_reflns_limit_l_max 16
_diffrn_reflns_limit_l_min -16
_diffrn_reflns_number 15675
_diffrn_reflns_theta_full 31.52
_diffrn_reflns_theta_max 31.52
_diffrn_reflns_theta_min 2.43
_diffrn_standards_decay_% 0
_diffrn_standards_interval_count 0
_diffrn_standards_interval_time 0
_diffrn_standards_number 0
_exptl_absorpt_coefficient_mu 3.917
_exptl_absorpt_correction_T_max 0.3580
_exptl_absorpt_correction_T_min 0.2399
_exptl_absorpt_correction_type multi-scan
_exptl_crystal_colour Colorless
_exptl_crystal_density_diffrn 1.751
_exptl_crystal_density_method 'not measured'
_exptl_crystal_description Block
_exptl_crystal_F_000 548
_exptl_crystal_size_max 0.51
_exptl_crystal_size_mid 0.42
_exptl_crystal_size_min 0.33
_refine_diff_density_max 1.324
_refine_diff_density_min -0.786
_refine_diff_density_rms 0.093
_refine_ls_extinction_method none
_refine_ls_goodness_of_fit_ref 1.003
_refine_ls_hydrogen_treatment constr
_refine_ls_matrix_type full
_refine_ls_number_parameters 282
_refine_ls_number_reflns 6855
_refine_ls_number_restraints 0
_refine_ls_restrained_S_all 1.003
_refine_ls_R_factor_all 0.0600
_refine_ls_R_factor_gt 0.0420
_refine_ls_shift/su_max 0.001
_refine_ls_shift/su_mean 0.000
_refine_ls_structure_factor_coef Fsqd
_refine_ls_weighting_details 'calc w=1/[\s^2^(Fo^2^)+(0.0419P)^2^+0.1160P] where P=(Fo^2^+2Fc^2^)/3'
_refine_ls_weighting_scheme calc
_refine_ls_wR_factor_gt 0.0988
_refine_ls_wR_factor_ref 0.1050
_reflns_number_gt 4789
_reflns_number_total 6855
_reflns_threshold_expression >2sigma(I)
_cod_data_source_file c4ob02653e2.cif
_cod_data_source_block bo3350
_cod_depositor_comments
;
The following automatic conversions were performed:

'_symmetry_cell_setting' value 'Triclinic' changed to 'triclinic'
according to
/usr/data/users/saulius/crontab/automatic-downloads/rss-feeds/RSC/lib/dictionaries/cif_core.dic
dictionary named 'cif_core.dic' version 2.4.2 from 2011-04-26.

Automatic conversion script
Id: cif_fix_values 3143 2015-03-26 13:38:13Z robertas 

 Adding full bibliography for 7154417.cif.

The following automatic conversions were performed:

'_exptl_absorpt_correction_type' value 'Multi-scans' was replaced
with the value 'multi-scan' as specified in the replacement file
'src/cod-tools/trunk/data/replacement-values/replacement_values.lst'.

Automatic conversion script
Id: cif_fix_values 5376 2017-05-30 11:51:03Z andrius 
;
_cod_original_cell_volume 1045.3(4)
_cod_original_sg_symbol_H-M P-1
_cod_database_code 7154417

loop_
_symmetry_equiv_pos_as_xyz
'x, y, z'
'-x, -y, -z'

loop_
_atom_site_label
_atom_site_type_symbol
_atom_site_fract_x
_atom_site_fract_y
_atom_site_fract_z
_atom_site_U_iso_or_equiv
_atom_site_adp_type
_atom_site_occupancy
_atom_site_symmetry_multiplicity
_atom_site_calc_flag
_atom_site_refinement_flags
Br1 Br 0.70116(3) 0.71582(3) -0.06280(3) 0.04120(9) Uani 1 1 d .
Br2 Br 1.11250(3) 0.47643(3) 0.33199(3) 0.04217(9) Uani 1 1 d .
O1 O 0.7021(2) 0.4168(2) 0.00227(17) 0.0378(4) Uani 1 1 d .
O2 O 0.59393(17) 0.30077(17) 0.32774(16) 0.0274(4) Uani 1 1 d .
O3 O 0.6857(2) 0.3938(2) 0.4442(2) 0.0420(5) Uani 1 1 d .
O4 O 0.9908(3) 0.1522(2) -0.0387(2) 0.0517(6) Uani 1 1 d .
O5 O 0.8085(3) 0.1326(3) -0.1155(2) 0.0769(8) Uani 1 1 d .
N1 N 0.79987(19) -0.04200(19) 0.51373(17) 0.0214(4) Uani 1 1 d .
N2 N 0.68605(19) 0.08155(19) 0.49093(18) 0.0216(4) Uani 1 1 d .
N3 N 0.8688(3) 0.1473(3) -0.0321(2) 0.0480(6) Uani 1 1 d .
C1 C 0.7982(2) 0.4237(3) 0.0797(2) 0.0261(5) Uani 1 1 d .
C2 C 0.8117(2) 0.5550(3) 0.0628(2) 0.0295(5) Uani 1 1 d .
C3 C 0.9058(2) 0.5712(3) 0.1363(2) 0.0296(5) Uani 1 1 d .
H3 H 0.9145 0.6612 0.1240 0.036 Uiso 1 1 calc R
C4 C 0.9871(2) 0.4535(3) 0.2281(2) 0.0264(5) Uani 1 1 d .
C5 C 0.9776(2) 0.3217(2) 0.2450(2) 0.0241(5) Uani 1 1 d .
H5 H 1.0359 0.2416 0.3070 0.029 Uiso 1 1 calc R
C6 C 0.8824(2) 0.3063(2) 0.1710(2) 0.0238(5) Uani 1 1 d .
C7 C 0.8741(3) 0.1586(3) 0.1912(2) 0.0260(5) Uani 1 1 d .
H7 H 0.9734 0.0928 0.1867 0.031 Uiso 1 1 calc R
C8 C 0.7830(3) 0.1597(3) 0.0857(2) 0.0360(6) Uani 1 1 d .
H8 H 0.7467 0.0782 0.1170 0.043 Uiso 1 1 calc R
C9 C 0.6570(3) 0.2950(3) 0.0470(3) 0.0426(7) Uani 1 1 d .
H9A H 0.6011 0.2917 -0.0203 0.051 Uiso 1 1 calc R
H9B H 0.5940 0.3035 0.1201 0.051 Uiso 1 1 calc R
C10 C 1.0093(3) -0.1474(3) 0.3990(2) 0.0282(5) Uani 1 1 d .
H10A H 1.0929 -0.1177 0.3955 0.034 Uiso 1 1 calc R
H10B H 1.0033 -0.1718 0.3222 0.034 Uiso 1 1 calc R
H10C H 1.0186 -0.2302 0.4725 0.034 Uiso 1 1 calc R
C11 C 0.8773(2) -0.0298(2) 0.4096(2) 0.0211(4) Uani 1 1 d .
C12 C 0.8163(2) 0.1034(2) 0.3180(2) 0.0218(4) Uani 1 1 d .
C13 C 0.6957(2) 0.1701(2) 0.3754(2) 0.0236(5) Uani 1 1 d .
C14 C 0.6009(3) 0.4117(2) 0.3673(2) 0.0304(5) Uani 1 1 d .
C15 C 0.4909(3) 0.5457(3) 0.2981(3) 0.0431(7) Uani 1 1 d .
H15A H 0.4733 0.6157 0.3438 0.052 Uiso 1 1 calc R
H15B H 0.4018 0.5282 0.2912 0.052 Uiso 1 1 calc R
H15C H 0.5249 0.5817 0.2135 0.052 Uiso 1 1 calc R
C16 C 0.5809(2) 0.1049(2) 0.5844(2) 0.0226(4) Uani 1 1 d .
C17 C 0.6240(3) 0.0532(2) 0.7098(2) 0.0278(5) Uani 1 1 d .
H17 H 0.7222 0.0044 0.7330 0.033 Uiso 1 1 calc R
C18 C 0.5204(3) 0.0741(3) 0.8018(3) 0.0339(6) Uani 1 1 d .
H18 H 0.5484 0.0374 0.8884 0.041 Uiso 1 1 calc R
C19 C 0.3793(3) 0.1471(3) 0.7685(3) 0.0352(6) Uani 1 1 d .
H19 H 0.3102 0.1624 0.8317 0.042 Uiso 1 1 calc R
C20 C 0.3373(3) 0.1983(3) 0.6432(3) 0.0350(6) Uani 1 1 d .
H20 H 0.2393 0.2489 0.6204 0.042 Uiso 1 1 calc R
C21 C 0.4375(3) 0.1764(3) 0.5500(3) 0.0294(5) Uani 1 1 d .
H21 H 0.4084 0.2099 0.4638 0.035 Uiso 1 1 calc R

loop_
_atom_site_aniso_label
_atom_site_aniso_U_11
_atom_site_aniso_U_22
_atom_site_aniso_U_33
_atom_site_aniso_U_23
_atom_site_aniso_U_13
_atom_site_aniso_U_12
Br1 0.03622(15) 0.03002(15) 0.03596(16) 0.00573(11) 0.00641(11) -0.00008(11)
Br2 0.04347(17) 0.04160(18) 0.0504(2) -0.01738(14) -0.00054(13) -0.02150(13)
O1 0.0382(10) 0.0426(11) 0.0267(10) 0.0004(8) -0.0071(8) -0.0140(9)
O2 0.0289(8) 0.0201(8) 0.0275(9) -0.0008(7) -0.0029(7) -0.0057(7)
O3 0.0436(11) 0.0307(10) 0.0516(13) -0.0142(9) -0.0082(10) -0.0085(9)
O4 0.0761(16) 0.0507(13) 0.0418(13) -0.0188(10) 0.0264(11) -0.0394(13)
O5 0.096(2) 0.113(2) 0.0352(14) -0.0380(15) -0.0026(13) -0.0364(18)
N1 0.0242(9) 0.0192(9) 0.0192(9) -0.0035(7) 0.0011(7) -0.0073(7)
N2 0.0225(9) 0.0207(9) 0.0186(9) -0.0005(7) 0.0023(7) -0.0085(7)
N3 0.0729(19) 0.0498(16) 0.0262(13) -0.0119(11) 0.0065(12) -0.0273(15)
C1 0.0245(11) 0.0285(12) 0.0204(11) -0.0035(9) 0.0042(9) -0.0070(9)
C2 0.0252(11) 0.0253(12) 0.0239(12) 0.0018(9) 0.0092(9) -0.0015(9)
C3 0.0276(11) 0.0229(12) 0.0358(14) -0.0077(10) 0.0136(10) -0.0093(10)
C4 0.0259(11) 0.0267(12) 0.0287(13) -0.0092(10) 0.0067(9) -0.0122(9)
C5 0.0259(11) 0.0227(11) 0.0203(11) -0.0033(9) 0.0057(8) -0.0078(9)
C6 0.0259(11) 0.0237(11) 0.0178(11) -0.0027(9) 0.0059(8) -0.0079(9)
C7 0.0332(12) 0.0261(12) 0.0188(11) -0.0047(9) 0.0050(9) -0.0130(10)
C8 0.0521(16) 0.0448(16) 0.0181(12) -0.0056(11) 0.0051(11) -0.0293(14)
C9 0.0448(16) 0.063(2) 0.0260(14) -0.0078(13) -0.0014(12) -0.0294(15)
C10 0.0323(12) 0.0266(12) 0.0229(12) -0.0066(9) 0.0045(9) -0.0080(10)
C11 0.0251(10) 0.0216(11) 0.0188(11) -0.0064(8) 0.0013(8) -0.0103(9)
C12 0.0269(11) 0.0221(11) 0.0171(11) -0.0031(8) 0.0016(8) -0.0118(9)
C13 0.0267(11) 0.0200(11) 0.0215(11) -0.0015(9) -0.0031(9) -0.0081(9)
C14 0.0298(12) 0.0223(12) 0.0339(14) -0.0034(10) 0.0057(10) -0.0079(10)
C15 0.0440(16) 0.0244(13) 0.0470(18) -0.0010(12) 0.0007(13) -0.0029(12)
C16 0.0244(10) 0.0186(11) 0.0251(12) -0.0047(9) 0.0069(9) -0.0106(8)
C17 0.0288(11) 0.0236(12) 0.0259(13) -0.0032(9) 0.0050(9) -0.0073(9)
C18 0.0462(15) 0.0248(13) 0.0264(13) -0.0047(10) 0.0130(11) -0.0121(11)
C19 0.0373(14) 0.0277(13) 0.0439(17) -0.0153(12) 0.0209(12) -0.0157(11)
C20 0.0247(12) 0.0323(14) 0.0508(18) -0.0163(12) 0.0097(11) -0.0119(10)
C21 0.0264(12) 0.0288(13) 0.0342(14) -0.0093(10) 0.0016(10) -0.0109(10)

loop_
_atom_type_symbol
_atom_type_description
_atom_type_scat_dispersion_real
_atom_type_scat_dispersion_imag
_atom_type_scat_source
C C 0.0033 0.0016 'International Tables Vol C Tables 4.2.6.8 and 6.1.1.4'
H H 0.0000 0.0000 'International Tables Vol C Tables 4.2.6.8 and 6.1.1.4'
N N 0.0061 0.0033 'International Tables Vol C Tables 4.2.6.8 and 6.1.1.4'
O O 0.0106 0.0060 'International Tables Vol C Tables 4.2.6.8 and 6.1.1.4'
Br Br -0.2901 2.4595 'International Tables Vol C Tables 4.2.6.8 and 6.1.1.4'

loop_
_geom_angle_atom_site_label_1
_geom_angle_atom_site_label_2
_geom_angle_atom_site_label_3
_geom_angle
C1 O1 C9 115.4(3)
C13 O2 C14 117.5(2)
C11 N1 N2 105.6(3)
C13 N2 N1 110.6(3)
C13 N2 C16 128.9(2)
N1 N2 C16 120.5(3)
O5 N3 O4 124.6(3)
O5 N3 C8 115.8(3)
O4 N3 C8 119.6(3)
O1 C1 C6 123.1(3)
O1 C1 C2 117.5(3)
C6 C1 C2 119.3(3)
C3 C2 C1 121.3(3)
C3 C2 Br1 118.5(2)
C1 C2 Br1 120.2(2)
C2 C3 C4 118.6(3)
C2 C3 H3 120.7
C4 C3 H3 120.7
C5 C4 C3 121.1(3)
C5 C4 Br2 120.2(3)
C3 C4 Br2 118.7(2)
C4 C5 C6 119.9(3)
C4 C5 H5 120.1
C6 C5 H5 120.1
C1 C6 C5 119.7(3)
C1 C6 C7 121.3(3)
C5 C6 C7 118.9(3)
C12 C7 C6 112.0(3)
C12 C7 C8 110.4(2)
C6 C7 C8 110.7(3)
C12 C7 H7 107.9
C6 C7 H7 107.9
C8 C7 H7 107.9
C9 C8 N3 106.7(3)
C9 C8 C7 111.6(3)
N3 C8 C7 111.9(2)
C9 C8 H8 108.8
N3 C8 H8 108.8
C7 C8 H8 108.8
O1 C9 C8 111.6(2)
O1 C9 H9A 109.3
C8 C9 H9A 109.3
O1 C9 H9B 109.3
C8 C9 H9B 109.3
H9A C9 H9B 108.0
C11 C10 H10A 109.5
C11 C10 H10B 109.5
H10A C10 H10B 109.5
C11 C10 H10C 109.5
H10A C10 H10C 109.5
H10B C10 H10C 109.5
N1 C11 C12 111.5(3)
N1 C11 C10 120.7(3)
C12 C11 C10 127.8(3)
C13 C12 C11 103.7(3)
C13 C12 C7 128.7(3)
C11 C12 C7 127.6(3)
N2 C13 O2 122.7(3)
N2 C13 C12 108.6(3)
O2 C13 C12 128.6(3)
O3 C14 O2 121.9(3)
O3 C14 C15 128.5(3)
O2 C14 C15 109.6(2)
C14 C15 H15A 109.5
C14 C15 H15B 109.5
H15A C15 H15B 109.5
C14 C15 H15C 109.5
H15A C15 H15C 109.5
H15B C15 H15C 109.5
C17 C16 C21 120.8(3)
C17 C16 N2 118.8(2)
C21 C16 N2 120.4(3)
C16 C17 C18 118.8(3)
C16 C17 H17 120.6
C18 C17 H17 120.6
C19 C18 C17 120.8(3)
C19 C18 H18 119.6
C17 C18 H18 119.6
C18 C19 C20 120.0(3)
C18 C19 H19 120.0
C20 C19 H19 120.0
C19 C20 C21 120.4(3)
C19 C20 H20 119.8
C21 C20 H20 119.8
C16 C21 C20 119.2(3)
C16 C21 H21 120.4
C20 C21 H21 120.4

loop_
_geom_bond_atom_site_label_1
_geom_bond_atom_site_label_2
_geom_bond_distance
Br1 C2 1.891(7)
Br2 C4 1.897(4)
O1 C1 1.379(4)
O1 C9 1.437(4)
O2 C13 1.374(5)
O2 C14 1.395(3)
O3 C14 1.186(4)
O4 N3 1.229(3)
O5 N3 1.226(4)
N1 C11 1.333(4)
N1 N2 1.369(4)
N2 C13 1.357(5)
N2 C16 1.424(4)
N3 C8 1.517(5)
C1 C6 1.390(6)
C1 C2 1.391(4)
C2 C3 1.382(4)
C3 C4 1.384(6)
C3 H3 0.9500
C4 C5 1.380(3)
C5 C6 1.391(4)
C5 H5 0.9500
C6 C7 1.534(3)
C7 C12 1.501(4)
C7 C8 1.542(4)
C7 H7 1.0000
C8 C9 1.509(6)
C8 H8 1.0000
C9 H9A 0.9900
C9 H9B 0.9900
C10 C11 1.488(4)
C10 H10A 0.9800
C10 H10B 0.9800
C10 H10C 0.9800
C11 C12 1.423(5)
C12 C13 1.379(4)
C14 C15 1.484(6)
C15 H15A 0.9800
C15 H15B 0.9800
C15 H15C 0.9800
C16 C17 1.384(4)
C16 C21 1.389(4)
C17 C18 1.399(5)
C17 H17 0.9500
C18 C19 1.369(5)
C18 H18 0.9500
C19 C20 1.380(5)
C19 H19 0.9500
C20 C21 1.390(5)
C20 H20 0.9500
C21 H21 0.9500

loop_
_geom_torsion_atom_site_label_1
_geom_torsion_atom_site_label_2
_geom_torsion_atom_site_label_3
_geom_torsion_atom_site_label_4
_geom_torsion
C11 N1 N2 C13 -1.6(2)
C11 N1 N2 C16 -179.52(19)
C9 O1 C1 C6 20.5(3)
C9 O1 C1 C2 -160.7(2)
O1 C1 C2 C3 -179.9(2)
C6 C1 C2 C3 -1.0(4)
O1 C1 C2 Br1 -0.1(3)
C6 C1 C2 Br1 178.79(17)
C1 C2 C3 C4 -0.1(4)
Br1 C2 C3 C4 -179.84(17)
C2 C3 C4 C5 1.4(4)
C2 C3 C4 Br2 -178.33(17)
C3 C4 C5 C6 -1.6(4)
Br2 C4 C5 C6 178.11(17)
O1 C1 C6 C5 179.6(2)
C2 C1 C6 C5 0.7(3)
O1 C1 C6 C7 0.3(4)
C2 C1 C6 C7 -178.5(2)
C4 C5 C6 C1 0.5(3)
C4 C5 C6 C7 179.8(2)
C1 C6 C7 C12 -114.4(3)
C5 C6 C7 C12 66.3(3)
C1 C6 C7 C8 9.2(3)
C5 C6 C7 C8 -170.1(2)
O5 N3 C8 C9 -64.9(4)
O4 N3 C8 C9 115.1(3)
O5 N3 C8 C7 172.7(3)
O4 N3 C8 C7 -7.3(4)
C12 C7 C8 C9 87.0(3)
C6 C7 C8 C9 -37.5(3)
C12 C7 C8 N3 -153.4(2)
C6 C7 C8 N3 82.1(3)
C1 O1 C9 C8 -50.1(4)
N3 C8 C9 O1 -63.3(3)
C7 C8 C9 O1 59.3(3)
N2 N1 C11 C12 1.1(2)
N2 N1 C11 C10 -178.52(19)
N1 C11 C12 C13 -0.2(2)
C10 C11 C12 C13 179.4(2)
N1 C11 C12 C7 177.8(2)
C10 C11 C12 C7 -2.6(4)
C6 C7 C12 C13 48.9(3)
C8 C7 C12 C13 -74.9(3)
C6 C7 C12 C11 -128.6(3)
C8 C7 C12 C11 107.6(3)
N1 N2 C13 O2 178.92(19)
C16 N2 C13 O2 -3.4(4)
N1 N2 C13 C12 1.6(3)
C16 N2 C13 C12 179.2(2)
C14 O2 C13 N2 81.0(3)
C14 O2 C13 C12 -102.2(3)
C11 C12 C13 N2 -0.8(2)
C7 C12 C13 N2 -178.8(2)
C11 C12 C13 O2 -178.0(2)
C7 C12 C13 O2 4.1(4)
C13 O2 C14 O3 -4.1(4)
C13 O2 C14 C15 175.2(2)
C13 N2 C16 C17 -141.5(3)
N1 N2 C16 C17 36.0(3)
C13 N2 C16 C21 39.5(4)
N1 N2 C16 C21 -143.1(3)
C21 C16 C17 C18 0.0(4)
N2 C16 C17 C18 -179.0(2)
C16 C17 C18 C19 -1.4(4)
C17 C18 C19 C20 1.4(4)
C18 C19 C20 C21 0.0(4)
C17 C16 C21 C20 1.3(4)
N2 C16 C21 C20 -179.7(2)
C19 C20 C21 C16 -1.4(4)
